data_7042812
loop_
_publ_author_name
'Folkertsma, E.'
'Benthem, S. H.'
'Witteman, L.'
'van Slagmaat, C. A. M. R.'
'Lutz, M.'
'Klein Gebbink, R. J. M.'
'Moret, M.-E.'

_publ_section_title
;
 Formation of exceptionally weak C--C bonds by metal-templated pinacol
 coupling
;
_journal_name_full 'Dalton Trans.'
_journal_paper_doi 10.1039/C7DT01130J
_journal_year 2017
_chemical_formula_moiety 'C33 H26 N4 O'
_chemical_formula_sum 'C33 H26 N4 O'
_chemical_formula_weight 494.58
_chemical_name_systematic
;
 ?
;
_space_group_crystal_system monoclinic
_space_group_IT_number 14
_space_group_name_Hall '-P 2yn'
_space_group_name_H-M_alt 'P 1 21/n 1'
_symmetry_space_group_name_Hall '-P 2yn'
_symmetry_space_group_name_H-M 'P 1 21/n 1'
_atom_sites_solution_hydrogens difmap
_atom_sites_solution_primary direct
_atom_sites_solution_secondary difmap
_audit_creation_method SHELXL-2013
_audit_update_record
;
2016-11-24 deposited with the CCDC.
2017-04-25 downloaded from the CCDC.
;
_cell_angle_alpha 90
_cell_angle_beta 95.862(1)
_cell_angle_gamma 90
_cell_formula_units_Z 4
_cell_length_a 14.9079(3)
_cell_length_b 10.5220(2)
_cell_length_c 16.5128(3)
_cell_measurement_reflns_used 33629
_cell_measurement_temperature 150(2)
_cell_measurement_theta_max 27.50
_cell_measurement_theta_min 1.75
_cell_volume 2576.67(9)
_computing_cell_refinement Peakref
_computing_data_collection Apex2
_computing_data_reduction 'Eval15, SADABS-2012/1'
_computing_structure_refinement 'SHELXL-2013 (Sheldrick, 2013)'
_computing_structure_solution SIR-97
_diffrn_ambient_temperature 150(2)
_diffrn_measured_fraction_theta_full 1.000
_diffrn_measured_fraction_theta_max 1.000
_diffrn_measurement_device_type 'Bruker Kappa ApexII'
_diffrn_measurement_method '\f and \w scans'
_diffrn_radiation_type MoK\a
_diffrn_radiation_wavelength 0.71073
_diffrn_reflns_av_R_equivalents 0.0259
_diffrn_reflns_av_unetI/netI 0.0165
_diffrn_reflns_Laue_measured_fraction_full 1.000
_diffrn_reflns_Laue_measured_fraction_max 1.000
_diffrn_reflns_limit_h_max 19
_diffrn_reflns_limit_h_min -19
_diffrn_reflns_limit_k_max 13
_diffrn_reflns_limit_k_min -13
_diffrn_reflns_limit_l_max 21
_diffrn_reflns_limit_l_min -21
_diffrn_reflns_number 45277
_diffrn_reflns_point_group_measured_fraction_full 1.000
_diffrn_reflns_point_group_measured_fraction_max 1.000
_diffrn_reflns_theta_full 25.242
_diffrn_reflns_theta_max 27.499
_diffrn_reflns_theta_min 1.754
_diffrn_source 'sealed tube'
_exptl_absorpt_coefficient_mu 0.079
_exptl_absorpt_correction_T_max 0.7456
_exptl_absorpt_correction_T_min 0.7240
_exptl_absorpt_correction_type multi-scan
_exptl_absorpt_process_details SADABS-2012/1
_exptl_crystal_colour yellow
_exptl_crystal_density_diffrn 1.275
_exptl_crystal_description block
_exptl_crystal_F_000 1040
_exptl_crystal_size_max 0.34
_exptl_crystal_size_mid 0.19
_exptl_crystal_size_min 0.16
_refine_diff_density_max 0.260
_refine_diff_density_min -0.213
_refine_diff_density_rms 0.036
_refine_ls_extinction_method none
_refine_ls_goodness_of_fit_ref 1.045
_refine_ls_hydrogen_treatment refall
_refine_ls_matrix_type full
_refine_ls_number_parameters 447
_refine_ls_number_reflns 5929
_refine_ls_number_restraints 0
_refine_ls_restrained_S_all 1.045
_refine_ls_R_factor_all 0.0453
_refine_ls_R_factor_gt 0.0369
_refine_ls_shift/su_max 0.000
_refine_ls_shift/su_mean 0.000
_refine_ls_structure_factor_coef Fsqd
_refine_ls_weighting_details 'w=1/[\s^2^(Fo^2^)+(0.0492P)^2^+0.6282P] where P=(Fo^2^+2Fc^2^)/3'
_refine_ls_weighting_scheme calc
_refine_ls_wR_factor_gt 0.0921
_refine_ls_wR_factor_ref 0.0969
_reflns_Friedel_coverage 0.000
_reflns_number_gt 5002
_reflns_number_total 5929
_reflns_threshold_expression 'I > 2\s(I)'
_cod_data_source_file c7dt01130j2.cif
_cod_data_source_block l0561a
_cod_original_cell_volume 2576.66(10)
_cod_database_code 7042812
_shelx_space_group_comment
;
The symmetry employed for this shelxl refinement is uniquely defined
by the following loop, which should always be used as a source of
symmetry information in preference to the above space-group names.
They are only intended as comments.
;
_shelxl_version_number 2013-4

loop_
_space_group_symop_operation_xyz
'x, y, z'
'-x+1/2, y+1/2, -z+1/2'
'-x, -y, -z'
'x-1/2, -y-1/2, z-1/2'

loop_
_atom_site_label
_atom_site_type_symbol
_atom_site_fract_x
_atom_site_fract_y
_atom_site_fract_z
_atom_site_U_iso_or_equiv
_atom_site_adp_type
_atom_site_occupancy
_atom_site_site_symmetry_order
_atom_site_calc_flag
O1 O 0.42231(6) 0.80326(7) -0.00834(5) 0.02848(19) Uani 1 1 d
C1 C 0.42161(7) 0.73156(10) 0.05048(6) 0.0207(2) Uani 1 1 d
N11 N 0.35355(6) 0.53590(8) 0.10035(5) 0.02110(19) Uani 1 1 d
N21 N 0.38075(6) 0.53441(8) -0.03037(5) 0.01856(18) Uani 1 1 d
C21 C 0.38852(7) 0.60009(10) 0.04183(6) 0.0196(2) Uani 1 1 d
C31 C 0.33892(7) 0.42134(10) -0.01597(6) 0.0188(2) Uani 1 1 d
C41 C 0.32199(7) 0.42505(10) 0.06534(6) 0.0202(2) Uani 1 1 d
C51 C 0.41603(8) 0.57169(11) -0.10659(6) 0.0235(2) Uani 1 1 d
H51A H 0.4274(9) 0.4949(13) -0.1376(8) 0.027(3) Uiso 1 1 d
H51B H 0.4734(10) 0.6194(15) -0.0928(9) 0.040(4) Uiso 1 1 d
H51C H 0.3723(10) 0.6277(13) -0.1376(8) 0.033(4) Uiso 1 1 d
C61 C 0.32096(7) 0.32010(10) -0.07693(6) 0.0195(2) Uani 1 1 d
C71 C 0.27025(8) 0.34185(12) -0.15102(7) 0.0273(2) Uani 1 1 d
H71 H 0.2477(10) 0.4286(15) -0.1633(9) 0.039(4) Uiso 1 1 d
C81 C 0.25209(9) 0.24266(14) -0.20582(8) 0.0367(3) Uani 1 1 d
H81 H 0.2175(11) 0.2626(15) -0.2576(10) 0.047(4) Uiso 1 1 d
C91 C 0.28264(10) 0.12199(13) -0.18623(8) 0.0394(3) Uani 1 1 d
H91 H 0.2670(11) 0.0536(17) -0.2236(10) 0.054(5) Uiso 1 1 d
C101 C 0.33311(9) 0.09867(12) -0.11282(8) 0.0335(3) Uani 1 1 d
H101 H 0.3549(10) 0.0151(15) -0.0990(9) 0.041(4) Uiso 1 1 d
C111 C 0.35270(8) 0.19782(10) -0.05865(7) 0.0248(2) Uani 1 1 d
H111 H 0.3893(10) 0.1830(13) -0.0079(9) 0.033(4) Uiso 1 1 d
C121 C 0.27599(7) 0.33022(10) 0.11251(6) 0.0226(2) Uani 1 1 d
C131 C 0.20708(8) 0.25285(11) 0.07631(7) 0.0281(2) Uani 1 1 d
H131 H 0.1882(9) 0.2620(13) 0.0180(8) 0.031(3) Uiso 1 1 d
C141 C 0.16384(9) 0.16662(12) 0.12303(9) 0.0356(3) Uani 1 1 d
H141 H 0.1143(11) 0.1139(15) 0.0961(9) 0.043(4) Uiso 1 1 d
C151 C 0.18790(10) 0.15702(12) 0.20576(9) 0.0380(3) Uani 1 1 d
H151 H 0.1581(10) 0.0978(15) 0.2404(9) 0.047(4) Uiso 1 1 d
C161 C 0.25621(10) 0.23271(13) 0.24208(8) 0.0378(3) Uani 1 1 d
H161 H 0.2752(11) 0.2269(16) 0.3000(10) 0.049(4) Uiso 1 1 d
C171 C 0.30033(9) 0.31895(11) 0.19614(7) 0.0298(3) Uani 1 1 d
H171 H 0.3486(10) 0.3743(14) 0.2211(8) 0.036(4) Uiso 1 1 d
N12 N 0.49555(6) 0.69883(8) 0.19039(5) 0.01983(18) Uani 1 1 d
N22 N 0.44717(6) 0.89552(8) 0.16019(5) 0.02151(19) Uani 1 1 d
C22 C 0.45262(7) 0.77251(10) 0.13410(6) 0.0205(2) Uani 1 1 d
C32 C 0.48841(7) 0.89926(10) 0.23830(6) 0.0211(2) Uani 1 1 d
C42 C 0.51945(7) 0.77670(10) 0.25532(6) 0.0200(2) Uani 1 1 d
C52 C 0.40148(10) 1.00153(12) 0.11611(9) 0.0346(3) Uani 1 1 d
H52A H 0.3748(12) 1.0557(17) 0.1537(10) 0.054(5) Uiso 1 1 d
H52B H 0.3562(10) 0.9690(14) 0.0754(9) 0.042(4) Uiso 1 1 d
H52C H 0.4475(13) 1.0538(18) 0.0873(11) 0.064(5) Uiso 1 1 d
C62 C 0.48855(7) 1.01371(10) 0.28981(7) 0.0244(2) Uani 1 1 d
C72 C 0.52236(8) 1.12962(11) 0.26568(8) 0.0316(3) Uani 1 1 d
H72 H 0.5462(10) 1.1377(14) 0.2126(9) 0.037(4) Uiso 1 1 d
C82 C 0.52122(10) 1.23541(13) 0.31605(10) 0.0424(3) Uani 1 1 d
H82 H 0.5459(11) 1.3165(16) 0.2975(10) 0.051(4) Uiso 1 1 d
C92 C 0.48745(11) 1.22604(15) 0.39031(10) 0.0493(4) Uani 1 1 d
H92 H 0.4867(12) 1.3004(17) 0.4244(10) 0.058(5) Uiso 1 1 d
C102 C 0.45468(12) 1.11121(16) 0.41502(10) 0.0509(4) Uani 1 1 d
H102 H 0.4303(14) 1.1033(19) 0.4680(12) 0.076(6) Uiso 1 1 d
C112 C 0.45458(10) 1.00528(13) 0.36501(8) 0.0380(3) Uani 1 1 d
H112 H 0.4302(11) 0.9247(16) 0.3818(9) 0.049(4) Uiso 1 1 d
C122 C 0.57277(7) 0.72728(10) 0.32849(6) 0.0212(2) Uani 1 1 d
C132 C 0.63061(8) 0.80452(12) 0.37890(7) 0.0279(2) Uani 1 1 d
H132 H 0.6338(10) 0.8953(15) 0.3664(8) 0.038(4) Uiso 1 1 d
C142 C 0.68105(8) 0.75456(14) 0.44660(8) 0.0347(3) Uani 1 1 d
H142 H 0.7202(11) 0.8108(15) 0.4811(9) 0.044(4) Uiso 1 1 d
C152 C 0.67487(9) 0.62678(14) 0.46527(8) 0.0375(3) Uani 1 1 d
H152 H 0.7101(10) 0.5935(15) 0.5149(9) 0.044(4) Uiso 1 1 d
C162 C 0.61871(9) 0.54880(13) 0.41534(8) 0.0361(3) Uani 1 1 d
H162 H 0.6157(11) 0.4564(16) 0.4275(10) 0.050(4) Uiso 1 1 d
C172 C 0.56805(8) 0.59808(11) 0.34737(7) 0.0277(2) Uani 1 1 d
H172 H 0.5293(10) 0.5417(14) 0.3113(9) 0.036(4) Uiso 1 1 d

loop_
_atom_site_aniso_label
_atom_site_aniso_U_11
_atom_site_aniso_U_22
_atom_site_aniso_U_33
_atom_site_aniso_U_23
_atom_site_aniso_U_13
_atom_site_aniso_U_12
O1 0.0394(5) 0.0205(4) 0.0247(4) 0.0031(3) -0.0012(3) -0.0018(3)
C1 0.0212(5) 0.0179(5) 0.0228(5) -0.0012(4) 0.0007(4) 0.0014(4)
N11 0.0238(4) 0.0197(4) 0.0195(4) -0.0011(3) 0.0010(3) -0.0010(3)
N21 0.0218(4) 0.0158(4) 0.0179(4) 0.0002(3) 0.0009(3) 0.0004(3)
C21 0.0214(5) 0.0186(5) 0.0184(5) -0.0016(4) -0.0001(4) 0.0009(4)
C31 0.0200(5) 0.0174(5) 0.0186(5) 0.0008(4) 0.0002(4) 0.0004(4)
C41 0.0224(5) 0.0192(5) 0.0188(5) -0.0009(4) 0.0008(4) -0.0006(4)
C51 0.0317(6) 0.0208(5) 0.0189(5) 0.0022(4) 0.0062(4) 0.0006(5)
C61 0.0204(5) 0.0202(5) 0.0186(5) -0.0021(4) 0.0046(4) -0.0029(4)
C71 0.0277(6) 0.0320(6) 0.0218(5) -0.0031(5) 0.0004(4) 0.0019(5)
C81 0.0343(7) 0.0506(8) 0.0246(6) -0.0123(6) 0.0001(5) -0.0059(6)
C91 0.0456(8) 0.0378(7) 0.0370(7) -0.0208(6) 0.0150(6) -0.0158(6)
C101 0.0432(7) 0.0200(6) 0.0405(7) -0.0055(5) 0.0193(6) -0.0063(5)
C111 0.0285(6) 0.0210(5) 0.0258(5) 0.0015(4) 0.0070(4) -0.0025(4)
C121 0.0272(5) 0.0195(5) 0.0224(5) -0.0007(4) 0.0081(4) 0.0009(4)
C131 0.0278(6) 0.0284(6) 0.0293(6) -0.0024(5) 0.0092(5) -0.0038(5)
C141 0.0333(7) 0.0287(6) 0.0477(8) -0.0035(6) 0.0189(6) -0.0071(5)
C151 0.0470(8) 0.0257(6) 0.0460(8) 0.0076(5) 0.0273(6) 0.0017(5)
C161 0.0553(8) 0.0330(7) 0.0274(6) 0.0080(5) 0.0154(6) 0.0064(6)
C171 0.0405(7) 0.0251(6) 0.0243(6) 0.0007(5) 0.0059(5) 0.0002(5)
N12 0.0213(4) 0.0178(4) 0.0203(4) -0.0020(3) 0.0017(3) -0.0007(3)
N22 0.0245(5) 0.0155(4) 0.0239(4) -0.0022(3) -0.0005(3) 0.0001(3)
C22 0.0220(5) 0.0163(5) 0.0232(5) -0.0021(4) 0.0025(4) -0.0009(4)
C32 0.0214(5) 0.0191(5) 0.0228(5) -0.0026(4) 0.0023(4) -0.0020(4)
C42 0.0205(5) 0.0184(5) 0.0212(5) -0.0025(4) 0.0034(4) -0.0017(4)
C52 0.0443(7) 0.0204(6) 0.0361(7) -0.0022(5) -0.0111(6) 0.0086(5)
C62 0.0242(5) 0.0198(5) 0.0288(6) -0.0074(4) 0.0004(4) 0.0010(4)
C72 0.0331(6) 0.0216(6) 0.0402(7) -0.0070(5) 0.0036(5) -0.0024(5)
C82 0.0407(7) 0.0231(6) 0.0630(9) -0.0154(6) 0.0030(7) -0.0035(5)
C92 0.0507(9) 0.0381(8) 0.0589(10) -0.0304(7) 0.0040(7) 0.0019(7)
C102 0.0641(10) 0.0495(9) 0.0413(8) -0.0197(7) 0.0161(7) 0.0033(8)
C112 0.0477(8) 0.0322(7) 0.0359(7) -0.0080(6) 0.0130(6) -0.0018(6)
C122 0.0194(5) 0.0236(5) 0.0210(5) -0.0024(4) 0.0033(4) 0.0022(4)
C132 0.0263(6) 0.0301(6) 0.0271(6) -0.0029(5) 0.0021(4) -0.0039(5)
C142 0.0256(6) 0.0467(8) 0.0306(6) -0.0058(6) -0.0037(5) -0.0029(5)
C152 0.0302(6) 0.0479(8) 0.0329(6) 0.0041(6) -0.0049(5) 0.0101(6)
C162 0.0377(7) 0.0300(7) 0.0394(7) 0.0055(5) -0.0023(5) 0.0089(5)
C172 0.0284(6) 0.0235(6) 0.0304(6) -0.0018(5) -0.0016(5) 0.0036(5)

loop_
_atom_type_symbol
_atom_type_description
_atom_type_scat_dispersion_real
_atom_type_scat_dispersion_imag
_atom_type_scat_source
C C 0.0033 0.0016 'International Tables Vol C Tables 4.2.6.8 and 6.1.1.4'
H H 0.0000 0.0000 'International Tables Vol C Tables 4.2.6.8 and 6.1.1.4'
N N 0.0061 0.0033 'International Tables Vol C Tables 4.2.6.8 and 6.1.1.4'
O O 0.0106 0.0060 'International Tables Vol C Tables 4.2.6.8 and 6.1.1.4'

loop_
_geom_angle_atom_site_label_1
_geom_angle_atom_site_label_2
_geom_angle_atom_site_label_3
_geom_angle
O1 C1 C21 121.99(9)
O1 C1 C22 122.18(10)
C21 C1 C22 115.82(9)
C21 N11 C41 105.69(8)
C21 N21 C31 106.55(8)
C21 N21 C51 127.23(9)
C31 N21 C51 126.06(9)
N11 C21 N21 111.79(9)
N11 C21 C1 124.08(9)
N21 C21 C1 123.75(9)
N21 C31 C41 105.83(9)
N21 C31 C61 124.20(9)
C41 C31 C61 129.94(9)
N11 C41 C31 110.13(9)
N11 C41 C121 120.84(9)
C31 C41 C121 129.02(9)
N21 C51 H51A 108.9(8)
N21 C51 H51B 108.2(8)
H51A C51 H51B 110.1(12)
N21 C51 H51C 109.3(8)
H51A C51 H51C 111.2(11)
H51B C51 H51C 109.0(12)
C71 C61 C111 119.01(10)
C71 C61 C31 121.84(10)
C111 C61 C31 119.10(9)
C81 C71 C61 120.11(12)
C81 C71 H71 121.4(8)
C61 C71 H71 118.5(8)
C91 C81 C71 120.14(12)
C91 C81 H81 122.5(10)
C71 C81 H81 117.3(10)
C81 C91 C101 120.49(12)
C81 C91 H91 119.2(10)
C101 C91 H91 120.3(10)
C91 C101 C111 119.51(12)
C91 C101 H101 120.9(9)
C111 C101 H101 119.6(9)
C101 C111 C61 120.72(11)
C101 C111 H111 120.1(8)
C61 C111 H111 119.1(8)
C131 C121 C171 118.63(10)
C131 C121 C41 121.94(10)
C171 C121 C41 119.42(10)
C141 C131 C121 120.34(12)
C141 C131 H131 120.4(8)
C121 C131 H131 119.2(8)
C151 C141 C131 120.55(12)
C151 C141 H141 120.6(9)
C131 C141 H141 118.8(9)
C141 C151 C161 119.56(11)
C141 C151 H151 122.4(9)
C161 C151 H151 118.1(9)
C151 C161 C171 120.56(12)
C151 C161 H161 121.3(10)
C171 C161 H161 118.2(10)
C161 C171 C121 120.35(12)
C161 C171 H171 121.6(8)
C121 C171 H171 118.0(8)
C22 N12 C42 105.55(9)
C22 N22 C32 106.72(9)
C22 N22 C52 127.18(9)
C32 N22 C52 125.99(9)
N12 C22 N22 111.88(9)
N12 C22 C1 124.67(9)
N22 C22 C1 123.21(9)
N22 C32 C42 105.76(9)
N22 C32 C62 122.69(9)
C42 C32 C62 131.37(10)
N12 C42 C32 110.06(9)
N12 C42 C122 120.51(9)
C32 C42 C122 129.41(10)
N22 C52 H52A 109.6(10)
N22 C52 H52B 109.5(9)
H52A C52 H52B 110.8(14)
N22 C52 H52C 109.8(10)
H52A C52 H52C 108.7(14)
H52B C52 H52C 108.5(13)
C112 C62 C72 119.10(11)
C112 C62 C32 118.93(10)
C72 C62 C32 121.96(10)
C82 C72 C62 120.19(12)
C82 C72 H72 119.4(9)
C62 C72 H72 120.4(9)
C92 C82 C72 120.23(14)
C92 C82 H82 121.2(9)
C72 C82 H82 118.5(10)
C82 C92 C102 119.93(13)
C82 C92 H92 119.3(10)
C102 C92 H92 120.7(10)
C92 C102 C112 120.41(14)
C92 C102 H102 120.7(12)
C112 C102 H102 118.9(12)
C102 C112 C62 120.13(13)
C102 C112 H112 120.5(9)
C62 C112 H112 119.3(9)
C132 C122 C172 118.36(10)
C132 C122 C42 122.18(10)
C172 C122 C42 119.43(10)
C142 C132 C122 120.75(12)
C142 C132 H132 120.4(9)
C122 C132 H132 118.9(9)
C152 C142 C132 120.34(12)
C152 C142 H142 120.6(9)
C132 C142 H142 119.0(9)
C162 C152 C142 119.56(12)
C162 C152 H152 121.4(9)
C142 C152 H152 119.1(9)
C152 C162 C172 120.44(12)
C152 C162 H162 119.8(9)
C172 C162 H162 119.7(9)
C162 C172 C122 120.54(11)
C162 C172 H172 120.1(8)
C122 C172 H172 119.4(8)

loop_
_geom_bond_atom_site_label_1
_geom_bond_atom_site_label_2
_geom_bond_distance
O1 C1 1.2307(13)
C1 C21 1.4707(14)
C1 C22 1.4751(14)
N11 C21 1.3284(13)
N11 C41 1.3641(13)
N21 C21 1.3727(13)
N21 C31 1.3751(13)
N21 C51 1.4662(13)
C31 C41 1.3918(14)
C31 C61 1.4713(14)
C41 C121 1.4770(14)
C51 H51A 0.981(13)
C51 H51B 0.998(16)
C51 H51C 0.983(15)
C61 C71 1.3900(15)
C61 C111 1.3933(15)
C71 C81 1.3898(17)
C71 H71 0.987(16)
C81 C91 1.376(2)
C81 H81 0.975(16)
C91 C101 1.382(2)
C91 H91 0.962(17)
C101 C111 1.3858(16)
C101 H101 0.956(16)
C111 H111 0.964(14)
C121 C131 1.3965(16)
C121 C171 1.3966(16)
C131 C141 1.3912(16)
C131 H131 0.980(14)
C141 C151 1.380(2)
C141 H141 0.992(16)
C151 C161 1.381(2)
C151 H151 0.982(16)
C161 C171 1.3904(17)
C161 H161 0.971(16)
C171 H171 0.983(15)
N12 C22 1.3240(14)
N12 C42 1.3674(13)
N22 C22 1.3691(13)
N22 C32 1.3716(13)
N22 C52 1.4617(15)
C32 C42 1.3890(15)
C32 C62 1.4741(14)
C42 C122 1.4718(15)
C52 H52A 0.958(17)
C52 H52B 0.966(16)
C52 H52C 1.034(19)
C62 C112 1.3909(17)
C62 C72 1.3933(16)
C72 C82 1.3907(17)
C72 H72 0.983(15)
C82 C92 1.376(2)
C82 H82 0.990(17)
C92 C102 1.380(2)
C92 H92 0.965(18)
C102 C112 1.3871(19)
C102 H102 0.98(2)
C112 H112 0.974(17)
C122 C132 1.3966(16)
C122 C172 1.3981(16)
C132 C142 1.3856(17)
C132 H132 0.979(15)
C142 C152 1.384(2)
C142 H142 0.974(16)
C152 C162 1.383(2)
C152 H152 0.991(15)
C162 C172 1.3877(17)
C162 H162 0.995(17)
C172 H172 0.985(15)

loop_
_geom_torsion_atom_site_label_1
_geom_torsion_atom_site_label_2
_geom_torsion_atom_site_label_3
_geom_torsion_atom_site_label_4
_geom_torsion
C41 N11 C21 N21 -0.02(12)
C41 N11 C21 C1 173.12(10)
C31 N21 C21 N11 -0.54(12)
C51 N21 C21 N11 -176.19(9)
C31 N21 C21 C1 -173.70(9)
C51 N21 C21 C1 10.65(16)
O1 C1 C21 N11 -152.74(11)
C22 C1 C21 N11 26.41(15)
O1 C1 C21 N21 19.59(16)
C22 C1 C21 N21 -161.25(9)
C21 N21 C31 C41 0.85(11)
C51 N21 C31 C41 176.56(10)
C21 N21 C31 C61 -177.34(9)
C51 N21 C31 C61 -1.63(16)
C21 N11 C41 C31 0.57(12)
C21 N11 C41 C121 -178.45(9)
N21 C31 C41 N11 -0.90(12)
C61 C31 C41 N11 177.15(10)
N21 C31 C41 C121 178.02(10)
C61 C31 C41 C121 -3.93(19)
N21 C31 C61 C71 -57.67(15)
C41 C31 C61 C71 124.60(12)
N21 C31 C61 C111 124.86(11)
C41 C31 C61 C111 -52.87(16)
C111 C61 C71 C81 -0.25(16)
C31 C61 C71 C81 -177.72(11)
C61 C71 C81 C91 1.36(19)
C71 C81 C91 C101 -1.3(2)
C81 C91 C101 C111 0.18(19)
C91 C101 C111 C61 0.94(17)
C71 C61 C111 C101 -0.90(16)
C31 C61 C111 C101 176.64(10)
N11 C41 C121 C131 147.66(11)
C31 C41 C121 C131 -31.16(17)
N11 C41 C121 C171 -30.88(15)
C31 C41 C121 C171 150.30(11)
C171 C121 C131 C141 0.05(17)
C41 C121 C131 C141 -178.50(11)
C121 C131 C141 C151 0.50(19)
C131 C141 C151 C161 -0.77(19)
C141 C151 C161 C171 0.5(2)
C151 C161 C171 C121 0.07(19)
C131 C121 C171 C161 -0.33(17)
C41 C121 C171 C161 178.25(11)
C42 N12 C22 N22 -0.38(12)
C42 N12 C22 C1 174.16(10)
C32 N22 C22 N12 -0.74(12)
C52 N22 C22 N12 -177.14(11)
C32 N22 C22 C1 -175.37(9)
C52 N22 C22 C1 8.22(17)
O1 C1 C22 N12 -144.62(11)
C21 C1 C22 N12 36.23(15)
O1 C1 C22 N22 29.33(16)
C21 C1 C22 N22 -149.83(10)
C22 N22 C32 C42 1.51(11)
C52 N22 C32 C42 177.97(11)
C22 N22 C32 C62 -174.09(10)
C52 N22 C32 C62 2.37(17)
C22 N12 C42 C32 1.36(11)
C22 N12 C42 C122 -177.06(9)
N22 C32 C42 N12 -1.80(12)
C62 C32 C42 N12 173.26(11)
N22 C32 C42 C122 176.43(10)
C62 C32 C42 C122 -8.51(19)
N22 C32 C62 C112 123.58(12)
C42 C32 C62 C112 -50.77(18)
N22 C32 C62 C72 -56.98(16)
C42 C32 C62 C72 128.67(13)
C112 C62 C72 C82 -0.59(19)
C32 C62 C72 C82 179.97(12)
C62 C72 C82 C92 0.6(2)
C72 C82 C92 C102 0.1(2)
C82 C92 C102 C112 -0.7(3)
C92 C102 C112 C62 0.7(2)
C72 C62 C112 C102 -0.1(2)
C32 C62 C112 C102 179.39(13)
N12 C42 C122 C132 151.57(10)
C32 C42 C122 C132 -26.50(17)
N12 C42 C122 C172 -26.38(15)
C32 C42 C122 C172 155.55(11)
C172 C122 C132 C142 -0.92(17)
C42 C122 C132 C142 -178.89(11)
C122 C132 C142 C152 0.06(19)
C132 C142 C152 C162 0.7(2)
C142 C152 C162 C172 -0.7(2)
C152 C162 C172 C122 -0.21(19)
C132 C122 C172 C162 0.99(17)
C42 C122 C172 C162 179.02(11)
